data_7037576
loop_
_publ_author_name
'Wang, Zhong-Xia'
'Liao, Wei-Qiang'
'Ye, Heng-Yun'
'Zhang, Yi'

_publ_section_title
;
 Sequential structural transitions with distinct dielectric responses in a
 layered perovskite organic-inorganic hybrid material: [C4H9N]2[PbBr4].
;
_journal_issue 47
_journal_name_full 'Dalton transactions (Cambridge, England : 2003)'
_journal_page_first 20406
_journal_page_last 20412
_journal_paper_doi 10.1039/c5dt03277f
_journal_volume 44
_journal_year 2015
_chemical_formula_moiety 'Br4 Pb, 2(C2 H6 N), 4(C H3)'
_chemical_formula_sum 'C8 H24 Br4 N2 Pb'
_chemical_formula_weight 675.09
_space_group_crystal_system monoclinic
_space_group_IT_number 14
_space_group_name_Hall '-P 2ybc'
_space_group_name_H-M_alt 'P 1 21/c 1'
_symmetry_space_group_name_Hall '-P 2ybc'
_symmetry_space_group_name_H-M 'P 1 21/c 1'
_atom_sites_solution_hydrogens mixed
_audit_creation_method SHELXL-2014/7
_audit_update_record
;
2015-10-13 deposited with the CCDC.
2015-10-15 downloaded from the CCDC.
;
_cell_angle_alpha 90
_cell_angle_beta 105.32(3)
_cell_angle_gamma 90
_cell_formula_units_Z 2
_cell_length_a 14.196(3)
_cell_length_b 8.3416(17)
_cell_length_c 8.2422(16)
_cell_measurement_reflns_used 0
_cell_measurement_temperature 293(2)
_cell_measurement_theta_max -1.#IN
_cell_measurement_theta_min -1.#IN
_cell_volume 941.3(4)
_computing_structure_refinement 'SHELXL-2014/7 (Sheldrick, 2014)'
_diffrn_ambient_temperature 293(2)
_diffrn_measured_fraction_theta_full 0.998
_diffrn_measured_fraction_theta_max 0.997
_diffrn_measurement_device_type 'Rigaku Mercury CCD'
_diffrn_measurement_method \w
_diffrn_radiation_type MoK\a
_diffrn_radiation_wavelength 0.71073
_diffrn_reflns_av_R_equivalents 0.1100
_diffrn_reflns_av_unetI/netI 0.1375
_diffrn_reflns_laue_measured_fraction_full 0.998
_diffrn_reflns_laue_measured_fraction_max 0.997
_diffrn_reflns_limit_h_max 11
_diffrn_reflns_limit_h_min -18
_diffrn_reflns_limit_k_max 10
_diffrn_reflns_limit_k_min -8
_diffrn_reflns_limit_l_max 10
_diffrn_reflns_limit_l_min -10
_diffrn_reflns_number 6231
_diffrn_reflns_point_group_measured_fraction_full 0.998
_diffrn_reflns_point_group_measured_fraction_max 0.997
_diffrn_reflns_theta_full 25.242
_diffrn_reflns_theta_max 27.477
_diffrn_reflns_theta_min 3.540
_diffrn_source 'fine-focus sealed tube'
_exptl_absorpt_coefficient_mu 17.433
_exptl_absorpt_correction_T_max 0.031
_exptl_absorpt_correction_T_min 0.021
_exptl_absorpt_correction_type multi-scan
_exptl_absorpt_process_details 'CrystalClear (Rigaku, 2005)'
_exptl_crystal_colour pale-yellow
_exptl_crystal_density_diffrn 2.382
_exptl_crystal_density_method 'not measured'
_exptl_crystal_description plate
_exptl_crystal_F_000 616.0
_exptl_crystal_size_max 0.3
_exptl_crystal_size_mid 0.2
_exptl_crystal_size_min 0.2
_refine_diff_density_max 2.477
_refine_diff_density_min -3.812
_refine_diff_density_rms 0.304
_refine_ls_extinction_method none
_refine_ls_goodness_of_fit_ref 1.000
_refine_ls_hydrogen_treatment mixed
_refine_ls_matrix_type full
_refine_ls_number_parameters 115
_refine_ls_number_reflns 2155
_refine_ls_number_restraints 103
_refine_ls_restrained_S_all 0.990
_refine_ls_R_factor_all 0.1144
_refine_ls_R_factor_gt 0.0668
_refine_ls_shift/su_max 0.005
_refine_ls_shift/su_mean 0.000
_refine_ls_structure_factor_coef Fsqd
_refine_ls_weighting_details 'w=1/[\s^2^(Fo^2^)+(0.0423P)^2^] where P=(Fo^2^+2Fc^2^)/3'
_refine_ls_weighting_scheme calc
_refine_ls_wR_factor_gt 0.1288
_refine_ls_wR_factor_ref 0.1431
_reflns_Friedel_coverage 0.000
_reflns_number_gt 1300
_reflns_number_total 2155
_reflns_threshold_expression 'I > 2\s(I)'
_cod_data_source_file c5dt03277f2.cif
_cod_data_source_block 2
_cod_depositor_comments
;
The following automatic conversions were performed:

'_exptl_absorpt_correction_type' value 'Multi-scan' changed to
'multi-scan' according to
/usr/data/users/saulius/crontab/automatic-downloads/current/RSC/lib/dictionaries/cif_core.dic
dictionary named 'cif_core.dic' version 2.4.2 from 2011-04-26.

Automatic conversion script
Id: cif_fix_values 4268 2015-11-12 08:31:59Z antanas 
;
_cod_database_code 7037576
_shelx_shelxl_version_number 2014/7
_shelx_space_group_comment
;
The symmetry employed for this shelxl refinement is uniquely defined
by the following loop, which should always be used as a source of
symmetry information in preference to the above space-group names.
They are only intended as comments.
;

loop_
_space_group_symop_operation_xyz
'x, y, z'
'-x, y+1/2, -z+1/2'
'-x, -y, -z'
'x, -y-1/2, z-1/2'

loop_
_atom_site_label
_atom_site_type_symbol
_atom_site_fract_x
_atom_site_fract_y
_atom_site_fract_z
_atom_site_U_iso_or_equiv
_atom_site_adp_type
_atom_site_occupancy
_atom_site_site_symmetry_order
_atom_site_calc_flag
_atom_site_refinement_flags_posn
_atom_site_refinement_flags_adp
_atom_site_refinement_flags_occupancy
_atom_site_disorder_assembly
_atom_site_disorder_group
C1 C 0.4051(14) 1.1299(14) 0.683(3) 0.130(5) Uani 0.458(11) 1 d D U P A 1
H1A H 0.3684 1.2116 0.6112 0.195 Uiso 0.458(11) 1 calc R U P A 1
H1B H 0.4567 1.0929 0.6367 0.195 Uiso 0.458(11) 1 calc R U P A 1
H1C H 0.4326 1.1731 0.7930 0.195 Uiso 0.458(11) 1 calc R U P A 1
C3 C 0.3431(8) 1.0010(16) 0.6931(15) 0.127(3) Uani 0.5 1 d D U P A 1
H3 H 0.3364 1.0382 0.8022 0.152 Uiso 0.5 1 calc R U P A 1
C2' C 0.3961(15) 0.8458(12) 0.773(2) 0.147(5) Uani 0.542(11) 1 d D U P A 1
H2'1 H 0.4587 0.8730 0.8464 0.221 Uiso 0.542(11) 1 calc R U P A 1
H2'2 H 0.4049 0.7756 0.6860 0.221 Uiso 0.542(11) 1 calc R U P A 1
H2'3 H 0.3575 0.7928 0.8367 0.221 Uiso 0.542(11) 1 calc R U P A 1
H4A H 0.1895(19) 0.876(3) 0.61(4) 0.221 Uiso 0.458(11) 1 d D U P A 1
H4B H 0.2240(17) 1.029(2) 0.7262(14) 0.221 Uiso 0.458(11) 1 d D U P A 1
C1' C 0.3974(13) 1.019(2) 0.5652(14) 0.131(5) Uani 0.542(11) 1 d D U P A 2
H1'1 H 0.3771 0.9512 0.4678 0.197 Uiso 0.542(11) 1 calc R U P A 2
H1'2 H 0.4654 1.0009 0.6182 0.197 Uiso 0.542(11) 1 calc R U P A 2
H1'3 H 0.3874 1.1289 0.5319 0.197 Uiso 0.542(11) 1 calc R U P A 2
C3' C 0.3451(9) 0.9837(15) 0.6731(17) 0.127(3) Uani 0.5 1 d D U P A 2
H3' H 0.3430 1.0957 0.7079 0.152 Uiso 0.5 1 calc R U P A 2
C2 C 0.3970(17) 0.927(3) 0.8534(13) 0.140(5) Uani 0.458(11) 1 d D U P A 2
H2A H 0.3838 0.8156 0.8649 0.210 Uiso 0.458(11) 1 calc R U P A 2
H2B H 0.3734 0.9883 0.9333 0.210 Uiso 0.458(11) 1 calc R U P A 2
H2C H 0.4662 0.9431 0.8740 0.210 Uiso 0.458(11) 1 calc R U P A 2
H4A' H 0.1888(18) 0.877(3) 0.61(3) 0.210 Uiso 0.542(11) 1 d D U P A 2
H4B' H 0.2239(17) 1.029(2) 0.7262(14) 0.210 Uiso 0.542(11) 1 d D U P A 2
C4 C 0.2368(6) 0.9650(10) 0.6341(11) 0.113(3) Uani 1 1 d D U . . .
N1 N 0.1828(5) 1.0753(9) 0.5089(7) 0.077(2) Uani 1 1 d D U . . .
H1D H 0.1213 1.0808 0.5154 0.116 Uiso 1 1 calc DR U . . .
H1E H 0.1838 1.0412 0.4070 0.116 Uiso 1 1 calc R U . . .
H1F H 0.2101 1.1720 0.5270 0.116 Uiso 1 1 calc DR U . . .
Pb1 Pb 0.0000 0.0000 0.0000 0.04325(13) Uani 1 2 d S . P . .
Br1 Br -0.00334(7) 0.30908(10) 0.18882(8) 0.0567(3) Uani 1 1 d . . . . .
Br2 Br 0.21756(8) 0.02655(12) 0.11441(11) 0.0703(3) Uani 1 1 d . . . . .

loop_
_atom_site_aniso_label
_atom_site_aniso_U_11
_atom_site_aniso_U_22
_atom_site_aniso_U_33
_atom_site_aniso_U_23
_atom_site_aniso_U_13
_atom_site_aniso_U_12
C1 0.113(8) 0.133(8) 0.126(8) 0.014(8) -0.001(8) 0.021(8)
C3 0.118(4) 0.133(4) 0.109(4) 0.017(4) -0.006(4) 0.018(4)
C2' 0.130(8) 0.145(8) 0.133(8) 0.006(8) -0.023(8) 0.017(8)
C1' 0.114(8) 0.143(8) 0.116(8) 0.013(7) -0.003(8) 0.021(8)
C3' 0.119(4) 0.133(4) 0.108(4) 0.017(4) -0.006(4) 0.018(4)
C2 0.128(8) 0.149(8) 0.118(8) 0.003(8) -0.012(8) 0.024(8)
C4 0.113(5) 0.122(5) 0.089(4) 0.016(4) 0.002(4) 0.013(4)
N1 0.084(5) 0.076(5) 0.085(4) -0.009(4) 0.044(3) 0.002(5)
Pb1 0.0681(3) 0.0326(2) 0.03269(15) -0.00075(14) 0.01969(15) -0.0017(2)
Br1 0.0809(6) 0.0459(5) 0.0455(3) -0.0130(3) 0.0207(3) 0.0071(4)
Br2 0.0721(7) 0.0750(7) 0.0670(5) 0.0044(4) 0.0241(4) 0.0062(5)

loop_
_atom_type_symbol
_atom_type_description
_atom_type_scat_dispersion_real
_atom_type_scat_dispersion_imag
_atom_type_scat_source
C C 0.0033 0.0016 'International Tables Vol C Tables 4.2.6.8 and 6.1.1.4'
H H 0.0000 0.0000 'International Tables Vol C Tables 4.2.6.8 and 6.1.1.4'
N N 0.0061 0.0033 'International Tables Vol C Tables 4.2.6.8 and 6.1.1.4'
Br Br -0.2901 2.4595 'International Tables Vol C Tables 4.2.6.8 and 6.1.1.4'
Pb Pb -3.3944 10.1111 'International Tables Vol C Tables 4.2.6.8 and 6.1.1.4'

loop_
_geom_angle_atom_site_label_1
_geom_angle_atom_site_label_2
_geom_angle_atom_site_label_3
_geom_angle
_geom_angle_site_symmetry_1
_geom_angle_site_symmetry_3
C1 C3 C4 137.0(12) . .
C1 C3 C2' 115.0(12) . .
C4 C3 C2' 107.8(12) . .
C1' C3' C4 127.0(11) . .
C1' C3' C2 120.0(13) . .
C4 C3' C2 112.1(13) . .
N1 C4 C3 113.9(8) . .
N1 C4 C3' 114.1(8) . .
Br2 Pb1 Br2 180.0 3 .
Br2 Pb1 Br1 89.32(4) 3 4_565
Br2 Pb1 Br1 90.68(4) . 4_565
Br2 Pb1 Br1 90.68(4) 3 2_545
Br2 Pb1 Br1 89.32(4) . 2_545
Br1 Pb1 Br1 180.00(4) 4_565 2_545
Br2 Pb1 Br1 85.97(3) 3 3
Br2 Pb1 Br1 94.03(3) . 3
Br1 Pb1 Br1 90.657(16) 4_565 3
Br1 Pb1 Br1 89.343(16) 2_545 3
Br2 Pb1 Br1 94.03(3) 3 .
Br2 Pb1 Br1 85.97(3) . .
Br1 Pb1 Br1 89.343(16) 4_565 .
Br1 Pb1 Br1 90.657(16) 2_545 .
Br1 Pb1 Br1 180.0 3 .
Pb1 Br1 Pb1 153.23(3) 2 .

loop_
_geom_bond_atom_site_label_1
_geom_bond_atom_site_label_2
_geom_bond_distance
_geom_bond_site_symmetry_2
C1 C3 1.406(19) .
C3 C4 1.489(12) .
C3 C2' 1.554(14) .
C1' C3' 1.33(2) .
C3' C4 1.494(13) .
C3' C2 1.547(14) .
C4 N1 1.442(9) .
Pb1 Br2 2.9895(14) 3
Pb1 Br2 2.9895(14) .
Pb1 Br1 3.0088(8) 4_565
Pb1 Br1 3.0088(8) 2_545
Pb1 Br1 3.0183(9) 3
Pb1 Br1 3.0183(9) .
Br1 Pb1 3.0087(8) 2

loop_
_geom_hbond_atom_site_label_D
_geom_hbond_atom_site_label_H
_geom_hbond_atom_site_label_A
_geom_hbond_distance_DH
_geom_hbond_distance_HA
_geom_hbond_distance_DA
_geom_hbond_angle_DHA
_geom_hbond_site_symmetry_A
N1 H1F Br2 0.89 2.61 3.435(7) 154.7 4_576
N1 H1E Br2 0.89 2.58 3.439(6) 161.6 1_565
N1 H1D Br1 0.89 3.05 3.448(7) 109.5 2
N1 H1D Br1 0.89 2.71 3.491(7) 146.7 4_576

loop_
_geom_torsion_atom_site_label_1
_geom_torsion_atom_site_label_2
_geom_torsion_atom_site_label_3
_geom_torsion_atom_site_label_4
_geom_torsion
C1 C3 C4 N1 14(2)
C2' C3 C4 N1 -159.9(11)
C1' C3' C4 N1 -37.3(19)
C2 C3' C4 N1 153.3(11)
